data_4072143
loop_
_publ_author_name
'Lee, Kyung-Eun'
'Chang, Xiaohong'
'Kim, Yong-Joo'
'Huh, Hyun Sue'
'Lee, Soon W.'

_publ_section_title
;
 Reactivity of Bis(silyl)platinum(II) Complexes toward Organic
 Isothiocyanates: Preparation and Structures of (Dithiocarbonimidato)- and
 (Diphenylsilanedithiolato)platinum(II)
 Complexes,cis-[Pt(S2C&#xE5FB;NPh)L2] andcis-[Pt(S2SiPh2)L2] (L = PMe2Ph,
 PEt3; L-L = dppp)
;
_journal_issue 21
_journal_name_full Organometallics
_journal_page_first 5566
_journal_paper_doi 10.1021/om8006079
_journal_volume 27
_journal_year 2008
_chemical_formula_sum 'C24 H34 P2 Pt S2 Si'
_chemical_formula_weight 671.75
_chemical_name_systematic
; 
 ? 
;
_space_group_IT_number 62
_symmetry_cell_setting orthorhombic
_symmetry_space_group_name_Hall '-P 2ac 2n'
_symmetry_space_group_name_H-M 'P n m a'
_atom_sites_solution_hydrogens geom
_atom_sites_solution_primary direct
_atom_sites_solution_secondary difmap
_audit_creation_method SHELXL-97
_cell_angle_alpha 90.00
_cell_angle_beta 90.00
_cell_angle_gamma 90.00
_cell_formula_units_Z 4
_cell_length_a 17.707(2)
_cell_length_b 13.5049(19)
_cell_length_c 11.8162(12)
_cell_measurement_reflns_used 42
_cell_measurement_temperature 293(2)
_cell_measurement_theta_max 24.89
_cell_measurement_theta_min 2.30
_cell_volume 2825.6(6)
_computing_cell_refinement 'Siemens XSCANS'
_computing_data_collection 'Siemens XSCANS'
_computing_data_reduction 'Siemens SHELXTL'
_computing_molecular_graphics 'Siemens SHELXTL'
_computing_publication_material 'Siemens SHELXTL'
_computing_structure_refinement 'SHELXL-97 (Sheldrick, 1997)'
_computing_structure_solution 'SHELXS-97 (Sheldrick, 1990)'
_diffrn_ambient_temperature 293(2)
_diffrn_measured_fraction_theta_full 0.991
_diffrn_measured_fraction_theta_max 0.991
_diffrn_measurement_device 'Siemens P4'
_diffrn_measurement_method '\w scans'
_diffrn_radiation_monochromator graphite
_diffrn_radiation_source 'sealed tube'
_diffrn_radiation_type MoK\a
_diffrn_radiation_wavelength 0.71073
_diffrn_reflns_av_R_equivalents 0.0000
_diffrn_reflns_av_sigmaI/netI 0.0259
_diffrn_reflns_limit_h_max 21
_diffrn_reflns_limit_h_min 0
_diffrn_reflns_limit_k_max 0
_diffrn_reflns_limit_k_min -16
_diffrn_reflns_limit_l_max 0
_diffrn_reflns_limit_l_min -14
_diffrn_reflns_number 2580
_diffrn_reflns_theta_full 25.00
_diffrn_reflns_theta_max 25.00
_diffrn_reflns_theta_min 2.07
_diffrn_standards_interval_count 97
_diffrn_standards_number 3
_exptl_absorpt_coefficient_mu 5.279
_exptl_absorpt_correction_T_max 0.3790
_exptl_absorpt_correction_T_min 0.2308
_exptl_absorpt_correction_type empirical
_exptl_crystal_colour 'COLORLESS         '
_exptl_crystal_density_diffrn 1.579
_exptl_crystal_density_method 'not measured'
_exptl_crystal_description 'CUBE             '
_exptl_crystal_F_000 1328
_exptl_crystal_size_max 0.48
_exptl_crystal_size_mid 0.46
_exptl_crystal_size_min 0.44
_refine_diff_density_max 0.797
_refine_diff_density_min -0.622
_refine_diff_density_rms 0.112
_refine_ls_extinction_coef 0.00097(12)
_refine_ls_extinction_expression Fc^*^=kFc[1+0.001xFc^2^\l^3^/sin(2\q)]^-1/4^
_refine_ls_extinction_method SHELXL
_refine_ls_goodness_of_fit_ref 1.066
_refine_ls_hydrogen_treatment mixed
_refine_ls_matrix_type full
_refine_ls_number_parameters 152
_refine_ls_number_reflns 2580
_refine_ls_number_restraints 0
_refine_ls_restrained_S_all 1.066
_refine_ls_R_factor_all 0.0325
_refine_ls_R_factor_gt 0.0292
_refine_ls_shift/su_max 0.001
_refine_ls_shift/su_mean 0.000
_refine_ls_structure_factor_coef Fsqd
_refine_ls_weighting_details 'calc w=1/[\s^2^(Fo^2^)+(0.0476P)^2^+1.5458P] where P=(Fo^2^+2Fc^2^)/3'
_refine_ls_weighting_scheme calc
_refine_ls_wR_factor_gt 0.0740
_refine_ls_wR_factor_ref 0.0762
_reflns_number_gt 2365
_reflns_number_total 2580
_reflns_threshold_expression >2sigma(I)
_cod_data_source_file om8006079_si_004.cif
_cod_data_source_block ptsis
_cod_depositor_comments
;
The following automatic conversions were performed:

'_symmetry_cell_setting' value 'Orthorhombic' changed to
'orthorhombic' according to
/home/saulius/struct/CIF-dictionaries/cif_core.dic dictionary named
'cif_core.dic' version 2.4.1 from 2010-06-29.

Automatic conversion script
Id: cif_fix_values 1715 2011-07-08 13:25:40Z adriana 
;
_cod_original_cell_volume 2825.7(6)
_cod_original_sg_symbol_H-M 'Pnma '
_cod_database_code 4072143

loop_
_symmetry_equiv_pos_as_xyz
'x, y, z'
'-x+1/2, -y, z+1/2'
'-x, y+1/2, -z'
'x+1/2, -y+1/2, -z+1/2'
'-x, -y, -z'
'x-1/2, y, -z-1/2'
'x, -y-1/2, z'
'-x-1/2, y-1/2, z-1/2'

loop_
_atom_site_label
_atom_site_type_symbol
_atom_site_fract_x
_atom_site_fract_y
_atom_site_fract_z
_atom_site_U_iso_or_equiv
_atom_site_adp_type
_atom_site_occupancy
_atom_site_symmetry_multiplicity
_atom_site_calc_flag
_atom_site_refinement_flags
Pt1 Pt 0.355623(11) 0.2500 0.963619(15) 0.03152(11) Uani 1 2 d S
S1 S 0.35783(7) 0.13038(9) 1.11290(9) 0.0504(3) Uani 1 1 d .
P1 P 0.35422(5) 0.11715(8) 0.84606(9) 0.0360(2) Uani 1 1 d .
Si1 Si 0.34811(9) 0.2500 1.22541(13) 0.0373(4) Uani 1 2 d S
C1 C 0.4376(3) 0.0405(3) 0.8667(4) 0.0566(12) Uani 1 1 d .
H1A H 0.4408 0.0217 0.9458 0.068 Uiso 1 1 calc R
H1B H 0.4323 -0.0195 0.8224 0.068 Uiso 1 1 calc R
C2 C 0.5109(3) 0.0931(5) 0.8326(6) 0.0810(17) Uani 1 1 d .
C3 C 0.2747(3) 0.0364(4) 0.8756(4) 0.0564(12) Uani 1 1 d .
H3A H 0.2786 -0.0225 0.8289 0.068 Uiso 1 1 calc R
H3B H 0.2767 0.0158 0.9542 0.068 Uiso 1 1 calc R
C4 C 0.2003(3) 0.0859(5) 0.8532(6) 0.0849(19) Uani 1 1 d .
H4A H 0.1600 0.0407 0.8698 0.127 Uiso 1 1 calc R
H4B H 0.1977 0.1052 0.7751 0.127 Uiso 1 1 calc R
H4C H 0.1957 0.1435 0.9003 0.127 Uiso 1 1 calc R
C5 C 0.3495(2) 0.1296(4) 0.6930(3) 0.0496(11) Uani 1 1 d .
H5A H 0.3044 0.1668 0.6741 0.060 Uiso 1 1 calc R
H5B H 0.3926 0.1682 0.6681 0.060 Uiso 1 1 calc R
C6 C 0.3484(4) 0.0331(5) 0.6267(5) 0.0815(19) Uani 1 1 d .
H6A H 0.3457 0.0473 0.5472 0.122 Uiso 1 1 calc R
H6B H 0.3052 -0.0053 0.6487 0.122 Uiso 1 1 calc R
H6C H 0.3936 -0.0037 0.6424 0.122 Uiso 1 1 calc R
C7 C 0.4229(3) 0.2500 1.3390(5) 0.0402(13) Uani 1 2 d S
C8 C 0.4509(2) 0.1620(4) 1.3832(4) 0.0514(11) Uani 1 1 d .
H8 H 0.4339 0.1020 1.3542 0.062 Uiso 1 1 calc R
C9 C 0.5042(3) 0.1622(5) 1.4707(4) 0.0621(14) Uani 1 1 d .
H9 H 0.5223 0.1026 1.4992 0.075 Uiso 1 1 calc R
C10 C 0.5297(4) 0.2500 1.5144(6) 0.062(2) Uani 1 2 d S
H10 H 0.5643 0.2500 1.5737 0.075 Uiso 1 2 calc SR
C11 C 0.2554(3) 0.2500 1.3013(5) 0.0385(12) Uani 1 2 d S
C12 C 0.1884(4) 0.2500 1.2403(6) 0.0544(16) Uani 1 2 d S
H12 H 0.1907 0.2500 1.1617 0.065 Uiso 1 2 calc SR
C13 C 0.1190(4) 0.2500 1.2921(8) 0.066(2) Uani 1 2 d S
H13 H 0.0751 0.2500 1.2487 0.080 Uiso 1 2 calc SR
C14 C 0.1147(5) 0.2500 1.4069(8) 0.072(2) Uani 1 2 d S
H14 H 0.0677 0.2500 1.4420 0.086 Uiso 1 2 calc SR
C15 C 0.1778(6) 0.2500 1.4699(6) 0.076(3) Uani 1 2 d S
H15 H 0.1745 0.2500 1.5485 0.092 Uiso 1 2 calc SR
C16 C 0.2476(4) 0.2500 1.4178(5) 0.0522(16) Uani 1 2 d S
H16 H 0.2909 0.2500 1.4625 0.063 Uiso 1 2 calc SR

loop_
_atom_site_aniso_label
_atom_site_aniso_U_11
_atom_site_aniso_U_22
_atom_site_aniso_U_33
_atom_site_aniso_U_23
_atom_site_aniso_U_13
_atom_site_aniso_U_12
Pt1 0.03827(16) 0.03137(16) 0.02492(15) 0.000 0.00029(8) 0.000
S1 0.0860(9) 0.0354(6) 0.0299(5) 0.0017(4) 0.0001(5) 0.0062(5)
P1 0.0442(6) 0.0345(5) 0.0295(5) -0.0032(4) 0.0014(4) -0.0006(4)
Si1 0.0456(8) 0.0392(9) 0.0272(8) 0.000 -0.0009(6) 0.000
C1 0.075(3) 0.043(2) 0.052(3) -0.002(2) 0.000(2) 0.020(2)
C2 0.051(3) 0.088(4) 0.104(4) 0.006(4) 0.007(3) 0.021(3)
C3 0.072(3) 0.049(3) 0.048(2) -0.002(2) 0.012(2) -0.022(2)
C4 0.054(3) 0.113(5) 0.088(4) 0.011(4) -0.001(3) -0.031(3)
C5 0.064(3) 0.054(3) 0.031(2) -0.004(2) 0.0010(17) -0.007(2)
C6 0.124(5) 0.078(4) 0.043(3) -0.019(3) 0.005(3) -0.027(4)
C7 0.035(3) 0.052(3) 0.033(3) 0.000 0.005(2) 0.000
C8 0.050(2) 0.056(3) 0.049(2) 0.004(2) -0.0064(19) -0.005(2)
C9 0.058(3) 0.071(4) 0.057(3) 0.015(3) -0.009(2) 0.009(3)
C10 0.045(4) 0.099(6) 0.043(4) 0.000 -0.011(3) 0.000
C11 0.041(3) 0.034(3) 0.040(3) 0.000 -0.004(2) 0.000
C12 0.047(3) 0.064(4) 0.052(4) 0.000 -0.009(3) 0.000
C13 0.043(3) 0.075(5) 0.081(5) 0.000 -0.010(4) 0.000
C14 0.055(4) 0.072(5) 0.088(6) 0.000 0.017(4) 0.000
C15 0.069(5) 0.109(8) 0.051(5) 0.000 0.008(4) 0.000
C16 0.043(3) 0.075(5) 0.039(3) 0.000 0.001(3) 0.000

loop_
_atom_type_symbol
_atom_type_description
_atom_type_scat_dispersion_real
_atom_type_scat_dispersion_imag
_atom_type_scat_source
C C 0.0033 0.0016 'International Tables Vol C Tables 4.2.6.8 and 6.1.1.4'
H H 0.0000 0.0000 'International Tables Vol C Tables 4.2.6.8 and 6.1.1.4'
Si Si 0.0817 0.0704 'International Tables Vol C Tables 4.2.6.8 and 6.1.1.4'
P P 0.1023 0.0942 'International Tables Vol C Tables 4.2.6.8 and 6.1.1.4'
S S 0.1246 0.1234 'International Tables Vol C Tables 4.2.6.8 and 6.1.1.4'
Pt Pt -1.7033 8.3905 'International Tables Vol C Tables 4.2.6.8 and 6.1.1.4'

loop_
_geom_angle_atom_site_label_1
_geom_angle_atom_site_label_2
_geom_angle_atom_site_label_3
_geom_angle
_geom_angle_site_symmetry_1
_geom_angle_site_symmetry_3
P1 Pt1 P1 104.49(6) . 7_565
P1 Pt1 S1 170.23(4) . 7_565
P1 Pt1 S1 85.27(4) 7_565 7_565
P1 Pt1 S1 85.27(4) . .
P1 Pt1 S1 170.23(4) 7_565 .
S1 Pt1 S1 84.96(6) 7_565 .
Si1 S1 Pt1 86.90(5) . .
C3 P1 C5 102.2(2) . .
C3 P1 C1 105.2(3) . .
C5 P1 C1 102.9(2) . .
C3 P1 Pt1 111.48(16) . .
C5 P1 Pt1 122.44(18) . .
C1 P1 Pt1 111.02(16) . .
C11 Si1 C7 106.0(2) . .
C11 Si1 S1 112.05(11) . .
C7 Si1 S1 113.15(11) . .
C11 Si1 S1 112.05(11) . 7_565
C7 Si1 S1 113.15(11) . 7_565
S1 Si1 S1 100.63(9) . 7_565
C2 C1 P1 112.8(3) . .
C4 C3 P1 112.3(4) . .
C6 C5 P1 115.7(4) . .
C8 C7 C8 117.6(5) . 7_565
C8 C7 Si1 121.2(3) . .
C8 C7 Si1 121.2(3) 7_565 .
C7 C8 C9 121.1(5) . .
C10 C9 C8 120.2(5) . .
C9 C10 C9 119.9(6) . 7_565
C16 C11 C12 115.6(6) . .
C16 C11 Si1 124.3(4) . .
C12 C11 Si1 120.1(4) . .
C13 C12 C11 122.3(7) . .
C14 C13 C12 119.6(8) . .
C15 C14 C13 120.5(8) . .
C14 C15 C16 119.8(7) . .
C15 C16 C11 122.2(6) . .

loop_
_geom_bond_atom_site_label_1
_geom_bond_atom_site_label_2
_geom_bond_distance
_geom_bond_site_symmetry_2
Pt1 P1 2.2691(11) .
Pt1 P1 2.2691(11) 7_565
Pt1 S1 2.3922(12) 7_565
Pt1 S1 2.3922(12) .
S1 Si1 2.0992(16) .
P1 C3 1.815(4) .
P1 C5 1.818(4) .
P1 C1 1.819(5) .
Si1 C11 1.871(6) .
Si1 C7 1.886(6) .
Si1 S1 2.0992(16) 7_565
C1 C2 1.534(8) .
C3 C4 1.500(8) .
C5 C6 1.521(7) .
C7 C8 1.389(5) .
C7 C8 1.389(5) 7_565
C8 C9 1.400(6) .
C9 C10 1.370(7) .
C10 C9 1.370(7) 7_565
C11 C16 1.384(8) .
C11 C12 1.387(8) .
C12 C13 1.373(10) .
C13 C14 1.358(12) .
C14 C15 1.343(13) .
C15 C16 1.381(11) .
